data_2207371
loop_
_publ_author_name
'Xin-Hua Li'

_publ_section_title
Poly[hexaaquatris(\m~3~-3-carboxypyrazole-5-carboxylato)(3-carboxypyrazole-5-carboxylato-\k<i>O</i>)(\m~2~-pyrazole-3,5-dicarboxylato)dicerium(III)]
_journal_coeditor_code WK6065
_journal_issue 11
_journal_name_full 'Acta Crystallographica Section E'
_journal_page_first m2329
_journal_page_last m2331
_journal_paper_doi 10.1107/S1600536805032824
_journal_volume 61
_journal_year 2005
_chemical_formula_iupac '[Ce2 (C5 H2 N2 O4) (C5 H3 N2 O4)4 (H2 O)6]'
_chemical_formula_moiety 'C25 H26 Ce2 N10 O26'
_chemical_formula_sum 'C25 H26 Ce2 N10 O26'
_chemical_formula_weight 1162.80
_chemical_name_systematic
;
Poly[hexaaquatris(\m~3~-3-carboxypyrazole-5-carboxylato)(3-carboxypyrazole-
5-carboxylato-\kO)(\m~2~-pyrazole-3,5-dicarboxylato)dicerium]
;
_space_group_IT_number 15
_symmetry_cell_setting monoclinic
_symmetry_space_group_name_Hall '-C 2yc'
_symmetry_space_group_name_H-M 'C 1 2/c 1'
_atom_sites_solution_hydrogens 'geom and difmap for H2O'
_atom_sites_solution_primary direct
_atom_sites_solution_secondary difmap
_audit_creation_method SHELXL-97
_cell_angle_alpha 90.00
_cell_angle_beta 123.9090(10)
_cell_angle_gamma 90.00
_cell_formula_units_Z 4
_cell_length_a 19.2347(16)
_cell_length_b 13.2563(11)
_cell_length_c 16.7559(15)
_cell_measurement_reflns_used 3147
_cell_measurement_temperature 298(2)
_cell_measurement_theta_max 25.10
_cell_measurement_theta_min 2.00
_cell_volume 3545.8(5)
_computing_cell_refinement 'SAINT (Bruker, 2002)'
_computing_data_collection 'SMART (Bruker, 2002)'
_computing_data_reduction SAINT
_computing_molecular_graphics 'ORTEPII (Johnson, 1976)'
_computing_publication_material SHELXL97
_computing_structure_refinement 'SHELXL97 (Sheldrick, 1997)'
_computing_structure_solution 'SHELXS97 (Sheldrick, 1997)'
_diffrn_ambient_temperature 298(2)
_diffrn_measured_fraction_theta_full 0.998
_diffrn_measured_fraction_theta_max 0.998
_diffrn_measurement_device_type 'Bruker APEX area-detector'
_diffrn_measurement_method '\f and \w'
_diffrn_radiation_monochromator graphite
_diffrn_radiation_source 'fine-focus sealed tube'
_diffrn_radiation_type MoK\a
_diffrn_radiation_wavelength 0.71073
_diffrn_reflns_av_R_equivalents 0.0284
_diffrn_reflns_av_sigmaI/netI 0.0351
_diffrn_reflns_limit_h_max 21
_diffrn_reflns_limit_h_min -22
_diffrn_reflns_limit_k_max 14
_diffrn_reflns_limit_k_min -15
_diffrn_reflns_limit_l_max 19
_diffrn_reflns_limit_l_min -19
_diffrn_reflns_number 9143
_diffrn_reflns_theta_full 25.10
_diffrn_reflns_theta_max 25.10
_diffrn_reflns_theta_min 2.00
_diffrn_standards_decay_% 0
_diffrn_standards_number 0
_exptl_absorpt_coefficient_mu 2.656
_exptl_absorpt_correction_T_max 0.82
_exptl_absorpt_correction_T_min 0.80
_exptl_absorpt_correction_type multi-scan
_exptl_absorpt_process_details '(SADABS; Bruker, 2002)'
_exptl_crystal_colour colorless
_exptl_crystal_density_diffrn 2.178
_exptl_crystal_density_method 'not measured'
_exptl_crystal_description prism
_exptl_crystal_F_000 2279
_exptl_crystal_size_max 0.15
_exptl_crystal_size_mid 0.07
_exptl_crystal_size_min 0.07
_refine_diff_density_max 0.742
_refine_diff_density_min -0.385
_refine_ls_extinction_method none
_refine_ls_goodness_of_fit_ref 1.052
_refine_ls_hydrogen_treatment mixed
_refine_ls_matrix_type full
_refine_ls_number_parameters 304
_refine_ls_number_reflns 3147
_refine_ls_number_restraints 4
_refine_ls_restrained_S_all 1.052
_refine_ls_R_factor_all 0.0336
_refine_ls_R_factor_gt 0.0290
_refine_ls_shift/su_max 0.001
_refine_ls_shift/su_mean 0.000
_refine_ls_structure_factor_coef Fsqd
_refine_ls_weighting_details 'calc w=1/[\s^2^(Fo^2^)+(0.0194P)^2^+12.7824P] where P=(Fo^2^+2Fc^2^)/3'
_refine_ls_weighting_scheme calc
_refine_ls_wR_factor_gt 0.0583
_refine_ls_wR_factor_ref 0.0602
_reflns_number_gt 2864
_reflns_number_total 3147
_reflns_threshold_expression I>2\s(I)
_cod_data_source_file wk6065.cif
_cod_data_source_block I
_cod_depositor_comments
;
The following automatic conversions were performed:
'_symmetry_cell_setting' value 'Monoclinic' changed to 'monoclinic'
according to '/home/saulius/struct/CIF-dictionaries/cif_core.dic'
dictionary named 'cif_core.dic' version 2.4.1 from 2010-06-29.

Automatic conversion script
Id: cif_fix_enum 1527 2010-12-29 10:47:43Z saulius 

The following automatic conversions were performed:

'_symmetry_cell_setting' value 'Monoclinic' changed to 'monoclinic'
according to /home/saulius/struct/CIF-dictionaries/cif_core.dic
dictionary named 'cif_core.dic' version 2.4.1 from 2010-06-29.

Automatic conversion script
Id: cif_fix_values 1715 2011-07-08 13:25:40Z adriana 
;
_cod_original_sg_symbol_Hall -C2yc
_cod_original_sg_symbol_H-M 'C 2/c'
_cod_database_code 2207371
_cod_database_fobs_code 2207371

loop_
_symmetry_equiv_pos_as_xyz
'x, y, z'
'-x, y, -z+1/2'
'x+1/2, y+1/2, z'
'-x+1/2, y+1/2, -z+1/2'
'-x, -y, -z'
'x, -y, z-1/2'
'-x+1/2, -y+1/2, -z'
'x+1/2, -y+1/2, z-1/2'

loop_
_atom_site_label
_atom_site_fract_x
_atom_site_fract_y
_atom_site_fract_z
_atom_site_U_iso_or_equiv
_atom_site_adp_type
_atom_site_calc_flag
_atom_site_refinement_flags
_atom_site_occupancy
_atom_site_type_symbol
Ce1 0.221680(12) 0.422684(15) 0.268022(15) 0.01723(8) Uani d . 1 Ce
O1 0.26909(15) 0.25668(19) 0.23560(19) 0.0231(6) Uani d . 1 O
O2 0.24354(17) 0.09614(19) 0.1889(2) 0.0281(7) Uani d . 1 O
O3 -0.13160(16) 0.1174(2) -0.06959(19) 0.0255(6) Uani d . 1 O
O4 -0.13944(16) 0.2750(2) -0.0279(2) 0.0358(8) Uani d . 1 O
H4 -0.1899 0.2657 -0.0657 0.054 Uiso calc R 1 H
O5 0.08617(17) 0.5070(2) 0.1892(2) 0.0413(8) Uani d . 1 O
O6 -0.04645(17) 0.4800(2) 0.0706(2) 0.0368(8) Uani d . 1 O
O7 -0.07643(19) 0.9691(2) 0.1199(3) 0.0389(8) Uani d . 1 O
H7 -0.1106 1.0135 0.1080 0.058 Uiso calc R 1 H
O8 -0.1908(2) 0.8733(2) 0.0382(3) 0.0477(9) Uani d . 1 O
O9 0.20838(16) 0.2705(2) 0.3604(2) 0.0282(7) Uani d . 1 O
O10 0.18045(18) 0.1158(2) 0.3847(3) 0.0450(9) Uani d . 1 O
O11 0.35006(19) 0.4562(2) 0.2637(2) 0.0318(7) Uani d D 1 O
H11B 0.357(3) 0.497(3) 0.237(4) 0.059(19) Uiso d D 1 H
H11A 0.391(2) 0.422(3) 0.293(3) 0.048(16) Uiso d D 1 H
O12 0.1891(2) 0.4860(3) 0.1089(2) 0.0439(9) Uani d D 1 O
H12B 0.219(3) 0.526(4) 0.106(5) 0.08(2) Uiso d D 1 H
H12A 0.1436(19) 0.488(4) 0.060(2) 0.034(14) Uiso d D 1 H
O13 0.20399(19) 0.4716(2) 0.4036(2) 0.0367(7) Uani d . 1 O
H13A 0.2276 0.4298 0.4469 0.055 Uiso calc R 1 H
H13B 0.2271 0.5258 0.4266 0.055 Uiso d R 1 H
N1 0.10629(18) 0.2993(2) 0.1371(2) 0.0208(7) Uani d . 1 N
N2 0.02321(18) 0.2998(2) 0.0812(2) 0.0200(7) Uani d . 1 N
H2N -0.0072 0.3519 0.0716 0.024 Uiso d R 1 H
N3 0.0546(2) 0.7138(2) 0.1776(2) 0.0243(7) Uani d . 1 N
H3N 0.1072 0.6996 0.2098 0.029 Uiso calc R 1 H
N4 0.02511(19) 0.8069(2) 0.1687(2) 0.0216(7) Uani d . 1 N
N5 0.0420(2) 0.3238(2) 0.2770(3) 0.0344(9) Uani d . 1 N
H5N 0.0736 0.3763 0.2971 0.041 Uiso calc PR 0.50 H
C1 0.1292(2) 0.2052(3) 0.1322(3) 0.0172(8) Uani d . 1 C
C2 0.0599(2) 0.1445(3) 0.0729(3) 0.0208(8) Uani d . 1 C
H2 0.0592 0.0768 0.0580 0.025 Uiso calc R 1 H
C3 -0.0078(2) 0.2083(3) 0.0410(3) 0.0178(8) Uani d . 1 C
C4 0.2207(2) 0.1836(3) 0.1902(3) 0.0191(8) Uani d . 1 C
C5 -0.0988(2) 0.1947(3) -0.0245(3) 0.0203(8) Uani d . 1 C
C6 -0.0065(2) 0.6440(3) 0.1308(3) 0.0220(8) Uani d . 1 C
C7 -0.0811(2) 0.6951(3) 0.0889(3) 0.0229(9) Uani d . 1 C
H6 -0.1349 0.6685 0.0515 0.027 Uiso calc R 1 H
C8 -0.0584(2) 0.7955(3) 0.1147(3) 0.0200(8) Uani d . 1 C
C9 0.0127(2) 0.5358(3) 0.1300(3) 0.0250(9) Uani d . 1 C
C10 -0.1155(3) 0.8820(3) 0.0872(3) 0.0256(9) Uani d . 1 C
C11 0.1582(2) 0.2019(3) 0.3511(3) 0.0217(9) Uani d . 1 C
C12 0.0684(2) 0.2278(3) 0.2941(3) 0.0208(8) Uani d . 1 C
C13 0.0000 0.1646(4) 0.2500 0.0221(12) Uani d S 1 C
H13 0.0000 0.0944 0.2500 0.027 Uiso calc SR 1 H

loop_
_atom_site_aniso_label
_atom_site_aniso_U_11
_atom_site_aniso_U_22
_atom_site_aniso_U_33
_atom_site_aniso_U_12
_atom_site_aniso_U_13
_atom_site_aniso_U_23
Ce1 0.01363(12) 0.01182(12) 0.01862(13) 0.00032(9) 0.00428(9) 0.00064(9)
O1 0.0140(13) 0.0161(14) 0.0309(16) 0.0003(11) 0.0074(12) -0.0036(12)
O2 0.0236(15) 0.0164(14) 0.0375(18) 0.0054(12) 0.0128(14) 0.0009(13)
O3 0.0176(14) 0.0219(14) 0.0251(16) -0.0055(12) 0.0046(12) -0.0079(13)
O4 0.0124(14) 0.0283(16) 0.044(2) 0.0017(13) 0.0020(14) -0.0144(15)
O5 0.0168(16) 0.0260(16) 0.055(2) 0.0051(13) 0.0037(15) -0.0088(16)
O6 0.0222(16) 0.0184(15) 0.0422(19) 0.0021(13) 0.0010(14) -0.0053(14)
O7 0.0349(18) 0.0175(15) 0.054(2) 0.0031(14) 0.0184(17) -0.0046(15)
O8 0.0266(19) 0.0287(17) 0.071(3) 0.0064(14) 0.0166(18) 0.0048(17)
O9 0.0148(14) 0.0273(15) 0.0325(17) -0.0068(12) 0.0071(13) 0.0037(13)
O10 0.0208(16) 0.0223(16) 0.074(3) 0.0033(13) 0.0153(17) 0.0144(17)
O11 0.0240(17) 0.0292(18) 0.040(2) 0.0085(14) 0.0168(16) 0.0147(15)
O12 0.0233(19) 0.067(3) 0.0249(19) -0.0081(18) 0.0032(16) 0.0140(18)
O13 0.048(2) 0.0271(16) 0.0390(19) -0.0058(15) 0.0271(17) -0.0040(15)
N1 0.0103(15) 0.0174(16) 0.0257(18) 0.0004(13) 0.0044(14) -0.0025(14)
N2 0.0107(16) 0.0161(16) 0.0236(18) 0.0022(13) 0.0036(14) -0.0017(14)
N3 0.0161(17) 0.0227(18) 0.0278(19) -0.0004(14) 0.0084(15) -0.0027(15)
N4 0.0198(17) 0.0174(16) 0.0243(18) -0.0006(14) 0.0102(15) -0.0019(14)
N5 0.0257(18) 0.0203(18) 0.040(2) -0.0002(15) 0.0079(17) -0.0001(17)
C1 0.0129(18) 0.0157(19) 0.0166(19) 0.0005(15) 0.0043(16) -0.0026(15)
C2 0.022(2) 0.0166(19) 0.023(2) -0.0005(16) 0.0124(18) -0.0030(16)
C3 0.0141(19) 0.0189(19) 0.017(2) -0.0034(15) 0.0068(16) -0.0034(16)
C4 0.018(2) 0.017(2) 0.021(2) 0.0021(16) 0.0100(17) 0.0013(16)
C5 0.0154(19) 0.022(2) 0.018(2) -0.0009(16) 0.0062(17) 0.0001(17)
C6 0.020(2) 0.019(2) 0.024(2) 0.0020(16) 0.0107(18) -0.0003(17)
C7 0.017(2) 0.020(2) 0.026(2) -0.0007(16) 0.0088(18) -0.0012(17)
C8 0.021(2) 0.0196(19) 0.020(2) 0.0023(16) 0.0120(18) 0.0001(17)
C9 0.015(2) 0.022(2) 0.029(2) 0.0055(17) 0.0070(19) 0.0017(18)
C10 0.030(3) 0.020(2) 0.027(2) 0.0018(18) 0.016(2) 0.0010(18)
C11 0.017(2) 0.020(2) 0.025(2) -0.0031(16) 0.0094(18) -0.0012(17)
C12 0.0158(19) 0.021(2) 0.022(2) -0.0021(16) 0.0081(17) -0.0022(17)
C13 0.017(3) 0.018(3) 0.027(3) 0.000 0.010(3) 0.000

loop_
_atom_type_symbol
_atom_type_description
_atom_type_scat_dispersion_real
_atom_type_scat_dispersion_imag
_atom_type_scat_source
C C 0.0033 0.0016 'International Tables Vol C Tables 4.2.6.8 and 6.1.1.4'
H H 0.0000 0.0000 'International Tables Vol C Tables 4.2.6.8 and 6.1.1.4'
Ce Ce -0.2486 2.6331 'International Tables Vol C Tables 4.2.6.8 and 6.1.1.4'
N N 0.0061 0.0033 'International Tables Vol C Tables 4.2.6.8 and 6.1.1.4'
O O 0.0106 0.0060 'International Tables Vol C Tables 4.2.6.8 and 6.1.1.4'

loop_
_geom_angle_atom_site_label_1
_geom_angle_atom_site_label_2
_geom_angle_atom_site_label_3
_geom_angle_site_symmetry_1
_geom_angle_site_symmetry_3
_geom_angle
_geom_angle_publ_flag
O2 Ce1 O5 4 . 75.96(9) yes
O2 Ce1 O12 4 . 82.05(12) yes
O5 Ce1 O12 . . 73.43(12) yes
O2 Ce1 O11 4 . 74.28(10) yes
O5 Ce1 O11 . . 131.65(11) yes
O12 Ce1 O11 . . 65.45(11) yes
O2 Ce1 O1 4 . 145.08(9) yes
O5 Ce1 O1 . . 132.87(9) yes
O12 Ce1 O1 . . 88.24(11) yes
O11 Ce1 O1 . . 71.18(9) yes
O2 Ce1 O13 4 . 69.02(10) yes
O5 Ce1 O13 . . 74.54(11) yes
O12 Ce1 O13 . . 141.00(12) yes
O11 Ce1 O13 . . 126.26(10) yes
O1 Ce1 O13 . . 130.29(9) yes
O2 Ce1 O9 4 . 131.31(9) yes
O5 Ce1 O9 . . 104.10(10) yes
O12 Ce1 O9 . . 145.77(11) yes
O11 Ce1 O9 . . 124.17(9) yes
O1 Ce1 O9 . . 68.22(9) yes
O13 Ce1 O9 . . 64.50(9) yes
O2 Ce1 N1 4 . 144.09(10) yes
O5 Ce1 N1 . . 71.64(9) yes
O12 Ce1 N1 . . 74.32(11) yes
O11 Ce1 N1 . . 117.54(10) yes
O1 Ce1 N1 . . 61.59(8) yes
O13 Ce1 N1 . . 115.30(10) yes
O9 Ce1 N1 . . 72.68(9) yes
O2 Ce1 O3 4 8_556 85.69(9) yes
O5 Ce1 O3 . 8_556 148.06(10) yes
O12 Ce1 O3 . 8_556 130.13(10) yes
O11 Ce1 O3 . 8_556 64.69(10) yes
O1 Ce1 O3 . 8_556 75.20(8) yes
O13 Ce1 O3 . 8_556 74.55(9) yes
O9 Ce1 O3 . 8_556 69.05(8) yes
N1 Ce1 O3 . 8_556 130.22(9) yes
C4 O1 Ce1 . . 124.0(2) yes
C4 O2 Ce1 . 4_545 158.9(3) yes
C5 O3 Ce1 . 8_455 133.5(2) yes
C5 O4 H4 . . 109.5 ?
C9 O5 Ce1 . . 164.4(3) yes
C10 O7 H7 . . 109.5 ?
C11 O9 Ce1 . . 142.2(2) ?
Ce1 O11 H11B . . 129(4) ?
Ce1 O11 H11A . . 122(4) ?
H11B O11 H11A . . 109(5) ?
Ce1 O12 H12B . . 122(5) ?
Ce1 O12 H12A . . 125(3) ?
H12B O12 H12A . . 109(6) ?
Ce1 O13 H13A . . 109.5 ?
Ce1 O13 H13B . . 109.5 ?
H13A O13 H13B . . 106.8 ?
N2 N1 C1 . . 105.6(3) ?
N2 N1 Ce1 . . 134.9(2) ?
C1 N1 Ce1 . . 118.3(2) ?
N1 N2 C3 . . 111.7(3) ?
N1 N2 H2N . . 124.2 ?
C3 N2 H2N . . 124.2 ?
N4 N3 C6 . . 113.0(3) ?
N4 N3 H3N . . 123.5 ?
C6 N3 H3N . . 123.5 ?
N3 N4 C8 . . 104.3(3) ?
C12 N5 N5 . 2 108.3(2) ?
C12 N5 H5N . . 125.9 ?
N5 N5 H5N 2 . 125.9 ?
N1 C1 C2 . . 111.4(3) ?
N1 C1 C4 . . 116.6(3) ?
C2 C1 C4 . . 131.9(3) ?
C3 C2 C1 . . 104.0(3) ?
C3 C2 H2 . . 128.0 ?
C1 C2 H2 . . 128.0 ?
N2 C3 C2 . . 107.3(3) ?
N2 C3 C5 . . 119.5(3) ?
C2 C3 C5 . . 133.2(3) ?
O2 C4 O1 . . 125.3(3) ?
O2 C4 C1 . . 117.9(3) ?
O1 C4 C1 . . 116.8(3) ?
O3 C5 O4 . . 124.7(3) ?
O3 C5 C3 . . 123.7(3) ?
O4 C5 C3 . . 111.6(3) ?
N3 C6 C7 . . 106.3(3) ?
N3 C6 C9 . . 121.8(3) ?
C7 C6 C9 . . 131.8(4) ?
C6 C7 C8 . . 104.8(3) ?
C6 C7 H6 . . 127.6 ?
C8 C7 H6 . . 127.6 ?
N4 C8 C7 . . 111.5(3) ?
N4 C8 C10 . . 121.7(3) ?
C7 C8 C10 . . 126.7(4) ?
O5 C9 O6 . . 125.0(4) ?
O5 C9 C6 . . 117.7(4) ?
O6 C9 C6 . . 117.2(3) ?
O8 C10 O7 . . 123.8(4) ?
O8 C10 C8 . . 122.7(4) ?
O7 C10 C8 . . 113.6(3) ?
O10 C11 O9 . . 123.9(3) ?
O10 C11 C12 . . 119.4(3) ?
O9 C11 C12 . . 116.7(3) ?
N5 C12 C13 . . 109.2(3) ?
N5 C12 C11 . . 121.7(3) ?
C13 C12 C11 . . 129.1(4) ?
C12 C13 C12 . 2 105.0(5) ?
C12 C13 H13 . . 127.5 ?
C12 C13 H13 2 . 127.5 ?

loop_
_geom_bond_atom_site_label_1
_geom_bond_atom_site_label_2
_geom_bond_site_symmetry_2
_geom_bond_distance
_geom_bond_publ_flag
Ce1 O2 4 2.391(2) yes
Ce1 O5 . 2.438(3) yes
Ce1 O12 . 2.519(3) yes
Ce1 O11 . 2.550(3) yes
Ce1 O1 . 2.554(2) yes
Ce1 O13 . 2.560(3) yes
Ce1 O9 . 2.641(3) yes
Ce1 N1 . 2.642(3) yes
Ce1 O3 8_556 2.661(3) yes
O1 C4 . 1.262(4) ?
O2 C4 . 1.244(4) ?
O2 Ce1 4_545 2.391(2) ?
O3 C5 . 1.220(4) ?
O3 Ce1 8_455 2.661(3) ?
O4 C5 . 1.303(4) ?
O4 H4 . 0.8200 ?
O5 C9 . 1.250(5) ?
O6 C9 . 1.253(5) ?
O7 C10 . 1.319(5) ?
O7 H7 . 0.8200 ?
O8 C10 . 1.208(5) ?
O9 C11 . 1.269(4) ?
O10 C11 . 1.240(5) ?
O11 H11B . 0.77(3) ?
O11 H11A . 0.80(3) ?
O12 H12B . 0.80(3) ?
O12 H12A . 0.80(3) ?
O13 H13A . 0.8200 ?
O13 H13B . 0.8203 ?
N1 N2 . 1.327(4) ?
N1 C1 . 1.341(5) ?
N2 C3 . 1.354(4) ?
N2 H2N . 0.8601 ?
N3 N4 . 1.331(4) ?
N3 C6 . 1.351(5) ?
N3 H3N . 0.8600 ?
N4 C8 . 1.342(5) ?
N5 C12 . 1.340(5) ?
N5 N5 2 1.342(7) ?
N5 H5N . 0.8600 ?
C1 C2 . 1.390(5) ?
C1 C4 . 1.488(5) ?
C2 C3 . 1.386(5) ?
C2 H2 . 0.9300 ?
C3 C5 . 1.470(5) ?
C6 C7 . 1.374(5) ?
C6 C9 . 1.484(5) ?
C7 C8 . 1.391(5) ?
C7 H6 . 0.9300 ?
C8 C10 . 1.473(5) ?
C11 C12 . 1.475(5) ?
C12 C13 . 1.376(5) ?
C13 C12 2 1.376(5) ?
C13 H13 . 0.9300 ?

loop_
_geom_hbond_atom_site_label_D
_geom_hbond_atom_site_label_H
_geom_hbond_atom_site_label_A
_geom_hbond_site_symmetry_A
_geom_hbond_distance_DH
_geom_hbond_distance_HA
_geom_hbond_distance_DA
_geom_hbond_angle_DHA
O4 H4 O9 8_455 0.82 1.70 2.515(4) 172
O4 H4 O10 8_455 0.82 2.66 3.253(4) 131
O7 H7 O10 2_565 0.82 1.96 2.760(4) 165
O11 H11B O10 4 0.77(3) 2.34(3) 3.061(5) 157(6)
O11 H11A N4 4_545 0.80(3) 2.05(3) 2.816(4) 163(5)
O12 H12B O10 4 0.80(3) 2.21(3) 2.994(5) 169(6)
O12 H12A O6 5_565 0.80(3) 1.97(3) 2.751(4) 164(5)
O13 H13A O10 7_556 0.82 2.43 3.174(5) 152
O13 H13B O8 8_566 0.82 2.12 2.884(4) 156
N2 H2N O6 . 0.86 1.85 2.695(4) 165
N3 H3N O1 4 0.86 2.16 2.904(4) 145
N5 H5N O13 . 0.86 2.46 3.266(4) 156
N5 H5N O5 . 0.86 2.61 3.190(5) 126

loop_
_geom_torsion_atom_site_label_1
_geom_torsion_atom_site_label_2
_geom_torsion_atom_site_label_3
_geom_torsion_atom_site_label_4
_geom_torsion_site_symmetry_1
_geom_torsion_site_symmetry_4
_geom_torsion
O2 Ce1 O1 C4 4 . -161.3(3)
O5 Ce1 O1 C4 . . -22.6(3)
O12 Ce1 O1 C4 . . -87.9(3)
O11 Ce1 O1 C4 . . -152.5(3)
O13 Ce1 O1 C4 . . 85.4(3)
O9 Ce1 O1 C4 . . 66.6(3)
N1 Ce1 O1 C4 . . -14.8(3)
O3 Ce1 O1 C4 8_556 . 139.6(3)
O2 Ce1 O5 C9 4 . 134.0(11)
O12 Ce1 O5 C9 . . 48.3(11)
O11 Ce1 O5 C9 . . 80.6(11)
O1 Ce1 O5 C9 . . -23.1(12)
O13 Ce1 O5 C9 . . -154.3(11)
O9 Ce1 O5 C9 . . -96.3(11)
N1 Ce1 O5 C9 . . -30.3(11)
O3 Ce1 O5 C9 8_556 . -169.2(10)
O2 Ce1 O9 C11 4 . 125.7(4)
O5 Ce1 O9 C11 . . 42.2(4)
O12 Ce1 O9 C11 . . -39.0(5)
O11 Ce1 O9 C11 . . -135.0(4)
O1 Ce1 O9 C11 . . -88.7(4)
O13 Ce1 O9 C11 . . 107.1(4)
N1 Ce1 O9 C11 . . -23.1(4)
O3 Ce1 O9 C11 8_556 . -170.6(4)
O2 Ce1 N1 N2 4 . -35.1(4)
O5 Ce1 N1 N2 . . -8.5(3)
O12 Ce1 N1 N2 . . -85.9(3)
O11 Ce1 N1 N2 . . -136.6(3)
O1 Ce1 N1 N2 . . 177.5(4)
O13 Ce1 N1 N2 . . 53.6(4)
O9 Ce1 N1 N2 . . 103.3(3)
O3 Ce1 N1 N2 8_556 . 144.4(3)
O2 Ce1 N1 C1 4 . 159.3(2)
O5 Ce1 N1 C1 . . -174.1(3)
O12 Ce1 N1 C1 . . 108.6(3)
O11 Ce1 N1 C1 . . 57.8(3)
O1 Ce1 N1 C1 . . 11.9(3)
O13 Ce1 N1 C1 . . -112.0(3)
O9 Ce1 N1 C1 . . -62.2(3)
O3 Ce1 N1 C1 8_556 . -21.2(3)
C1 N1 N2 C3 . . 0.4(4)
Ce1 N1 N2 C3 . . -166.5(3)
C6 N3 N4 C8 . . 0.6(4)
N2 N1 C1 C2 . . -0.3(4)
Ce1 N1 C1 C2 . . 169.1(2)
N2 N1 C1 C4 . . -179.4(3)
Ce1 N1 C1 C4 . . -10.0(4)
N1 C1 C2 C3 . . 0.2(4)
C4 C1 C2 C3 . . 179.1(4)
N1 N2 C3 C2 . . -0.2(4)
N1 N2 C3 C5 . . -179.1(3)
C1 C2 C3 N2 . . 0.0(4)
C1 C2 C3 C5 . . 178.7(4)
Ce1 O2 C4 O1 4_545 . 95.8(8)
Ce1 O2 C4 C1 4_545 . -85.5(8)
Ce1 O1 C4 O2 . . -165.4(3)
Ce1 O1 C4 C1 . . 15.8(4)
N1 C1 C4 O2 . . 178.2(3)
C2 C1 C4 O2 . . -0.7(6)
N1 C1 C4 O1 . . -3.0(5)
C2 C1 C4 O1 . . 178.2(4)
Ce1 O3 C5 O4 8_455 . 24.8(6)
Ce1 O3 C5 C3 8_455 . -155.3(3)
N2 C3 C5 O3 . . 174.0(3)
C2 C3 C5 O3 . . -4.5(7)
N2 C3 C5 O4 . . -6.2(5)
C2 C3 C5 O4 . . 175.3(4)
N4 N3 C6 C7 . . -0.4(4)
N4 N3 C6 C9 . . 178.9(3)
N3 C6 C7 C8 . . -0.1(4)
C9 C6 C7 C8 . . -179.2(4)
N3 N4 C8 C7 . . -0.6(4)
N3 N4 C8 C10 . . -179.6(3)
C6 C7 C8 N4 . . 0.4(5)
C6 C7 C8 C10 . . 179.4(4)
Ce1 O5 C9 O6 . . 39.5(14)
Ce1 O5 C9 C6 . . -141.6(9)
N3 C6 C9 O5 . . 14.3(6)
C7 C6 C9 O5 . . -166.7(4)
N3 C6 C9 O6 . . -166.7(4)
C7 C6 C9 O6 . . 12.3(7)
N4 C8 C10 O8 . . 179.7(4)
C7 C8 C10 O8 . . 0.8(7)
N4 C8 C10 O7 . . 0.6(5)
C7 C8 C10 O7 . . -178.2(4)
Ce1 O9 C11 O10 . . 143.4(4)
Ce1 O9 C11 C12 . . -34.8(6)
N5 N5 C12 C13 2 . 0.2(6)
N5 N5 C12 C11 2 . 179.4(4)
O10 C11 C12 N5 . . 162.7(4)
O9 C11 C12 N5 . . -19.1(6)
O10 C11 C12 C13 . . -18.3(6)
O9 C11 C12 C13 . . 159.9(3)
N5 C12 C13 C12 . 2 -0.1(2)
C11 C12 C13 C12 . 2 -179.2(5)
